data_7102171
loop_
_publ_author_name
'Branytska, Olena'
'Shimon, Linda J W'
'Neumann, Ronny'

_publ_section_title
;
 Tandem pinacol coupling-rearrangement of aromatic aldehydes with
 hydrogen catalyzed by a combination of a platinum complex and a
 polyoxometalate.
;
_journal_issue 38
_journal_name_full 'Chemical communications (Cambridge, England)'
_journal_page_first 3957
_journal_page_last 3959
_journal_paper_doi 10.1039/b710100g
_journal_year 2007
_chemical_formula_sum 'C18.5 H23.5 Cl6.5 N3 Pt'
_chemical_formula_weight 713.42
_chemical_name_systematic
;
?
;
_space_group_IT_number 2
_symmetry_cell_setting triclinic
_symmetry_space_group_name_Hall '-P 1'
_symmetry_space_group_name_H-M 'P -1'
_atom_sites_solution_hydrogens geom
_atom_sites_solution_primary direct
_atom_sites_solution_secondary difmap
_audit_creation_method SHELXL-97
_cell_angle_alpha 98.9290(17)
_cell_angle_beta 94.3500(16)
_cell_angle_gamma 90.9850(11)
_cell_formula_units_Z 4
_cell_length_a 11.1610(3)
_cell_length_b 15.0510(4)
_cell_length_c 15.2210(3)
_cell_measurement_reflns_used 11055
_cell_measurement_temperature 120(2)
_cell_measurement_theta_max 27.48
_cell_measurement_theta_min 2.55
_cell_volume 2517.54(11)
_computing_cell_refinement HKL
_computing_data_collection 'Collect package (Bruker Nonius)'
_computing_data_reduction HKL
_computing_structure_refinement 'SHELXL-97 (Sheldrick, 1997)'
_computing_structure_solution 'SHELXS-97 (Sheldrick, 1990)'
_diffrn_ambient_temperature 120(2)
_diffrn_measured_fraction_theta_full 0.991
_diffrn_measured_fraction_theta_max 0.991
_diffrn_measurement_device_type 'Nonius KappaCCD'
_diffrn_measurement_method 'phi and omega scans'
_diffrn_radiation_monochromator graphite
_diffrn_radiation_source 'fine-focus sealed tube'
_diffrn_radiation_type MoK\a
_diffrn_radiation_wavelength 0.71073
_diffrn_reflns_av_R_equivalents 0.0460
_diffrn_reflns_av_sigmaI/netI 0.0341
_diffrn_reflns_limit_h_max 14
_diffrn_reflns_limit_h_min -14
_diffrn_reflns_limit_k_max 19
_diffrn_reflns_limit_k_min -19
_diffrn_reflns_limit_l_max 19
_diffrn_reflns_limit_l_min 0
_diffrn_reflns_number 11399
_diffrn_reflns_theta_full 27.42
_diffrn_reflns_theta_max 27.42
_diffrn_reflns_theta_min 2.60
_exptl_absorpt_coefficient_mu 6.275
_exptl_absorpt_correction_T_max 0.7444
_exptl_absorpt_correction_T_min 0.5726
_exptl_absorpt_correction_type empirical
_exptl_crystal_colour orange
_exptl_crystal_density_diffrn 1.882
_exptl_crystal_density_method 'not measured'
_exptl_crystal_description plate
_exptl_crystal_F_000 1376
_exptl_crystal_size_max 0.10
_exptl_crystal_size_mid 0.10
_exptl_crystal_size_min 0.05
_refine_diff_density_max 1.500
_refine_diff_density_min -1.218
_refine_diff_density_rms 0.122
_refine_ls_extinction_method none
_refine_ls_goodness_of_fit_ref 1.076
_refine_ls_hydrogen_treatment riding
_refine_ls_matrix_type full
_refine_ls_number_parameters 524
_refine_ls_number_reflns 11399
_refine_ls_number_restraints 0
_refine_ls_restrained_S_all 1.076
_refine_ls_R_factor_all 0.0366
_refine_ls_R_factor_gt 0.0280
_refine_ls_shift/su_max 0.002
_refine_ls_shift/su_mean 0.000
_refine_ls_structure_factor_coef Fsqd
_refine_ls_weighting_details 'calc w=1/[\s^2^(Fo^2^)+(0.0303P)^2^+3.9345P] where P=(Fo^2^+2Fc^2^)/3'
_refine_ls_weighting_scheme calc
_refine_ls_wR_factor_gt 0.0660
_refine_ls_wR_factor_ref 0.0697
_reflns_number_gt 9756
_reflns_number_total 11399
_reflns_threshold_expression >2sigma(I)
_cod_data_source_file b710100g.txt
_cod_data_source_block n107a
_cod_original_sg_symbol_H-M P-1
_cod_original_formula_sum 'C18.50 H23.50 Cl6.50 N3 Pt'
_cod_database_code 7102171

loop_
_symmetry_equiv_pos_as_xyz
'x, y, z'
'-x, -y, -z'

loop_
_atom_site_label
_atom_site_type_symbol
_atom_site_fract_x
_atom_site_fract_y
_atom_site_fract_z
_atom_site_U_iso_or_equiv
_atom_site_adp_type
_atom_site_occupancy
_atom_site_symmetry_multiplicity
_atom_site_calc_flag
_atom_site_refinement_flags
_atom_site_disorder_assembly
_atom_site_disorder_group
Pt1 Pt 0.161691(13) 0.619112(9) 0.269015(9) 0.02199(5) Uani 1 1 d . . .
Cl1 Cl 0.20146(10) 0.71797(6) 0.17463(6) 0.0328(2) Uani 1 1 d . . .
Cl2 Cl 0.11064(9) 0.50841(6) 0.14927(6) 0.02775(19) Uani 1 1 d . . .
N1 N 0.1399(3) 0.5401(2) 0.3617(2) 0.0220(6) Uani 1 1 d . . .
C1 C 0.1029(4) 0.4544(2) 0.3504(3) 0.0272(8) Uani 1 1 d . . .
H1A H 0.0812 0.4233 0.2920 0.033 Uiso 1 1 calc R . .
C2 C 0.0956(4) 0.4098(3) 0.4240(3) 0.0319(9) Uani 1 1 d . . .
H2A H 0.0678 0.3487 0.4141 0.038 Uiso 1 1 calc R . .
N3 N 0.1260(3) 0.4493(2) 0.5074(2) 0.0329(8) Uani 1 1 d . . .
H3A H 0.1212 0.4201 0.5529 0.039 Uiso 1 1 calc R . .
C4 C 0.1641(4) 0.5351(3) 0.5188(3) 0.0311(9) Uani 1 1 d . . .
H4A H 0.1880 0.5650 0.5773 0.037 Uiso 1 1 calc R . .
C5 C 0.1698(3) 0.5821(2) 0.4468(2) 0.0249(8) Uani 1 1 d . . .
C6 C 0.1975(4) 0.6773(2) 0.4543(2) 0.0249(8) Uani 1 1 d . . .
H6A H 0.2159 0.7143 0.5104 0.030 Uiso 1 1 calc R . .
N7 N 0.1956(3) 0.70892(19) 0.3801(2) 0.0222(6) Uani 1 1 d . . .
C8 C 0.2038(3) 0.8060(2) 0.3827(2) 0.0224(7) Uani 1 1 d . . .
C9 C 0.0952(4) 0.8506(2) 0.3797(2) 0.0263(8) Uani 1 1 d . . .
C10 C 0.1017(4) 0.9444(3) 0.3835(3) 0.0336(9) Uani 1 1 d . . .
H10A H 0.0300 0.9775 0.3834 0.040 Uiso 1 1 calc R . .
C11 C 0.2120(4) 0.9889(3) 0.3874(3) 0.0366(10) Uani 1 1 d . . .
H11A H 0.2154 1.0525 0.3904 0.044 Uiso 1 1 calc R . .
C12 C 0.3177(4) 0.9416(3) 0.3871(3) 0.0327(9) Uani 1 1 d . . .
H12A H 0.3926 0.9731 0.3887 0.039 Uiso 1 1 calc R . .
C13 C 0.3157(4) 0.8487(3) 0.3846(2) 0.0276(8) Uani 1 1 d . B .
C14 C -0.0273(4) 0.8012(3) 0.3714(3) 0.0300(8) Uani 1 1 d . . .
H14A H -0.0137 0.7350 0.3621 0.036 Uiso 1 1 calc R . .
C15 C -0.1053(4) 0.8229(3) 0.2912(3) 0.0430(11) Uani 1 1 d . . .
H15A H -0.0630 0.8072 0.2370 0.065 Uiso 1 1 calc R . .
H15B H -0.1218 0.8872 0.2999 0.065 Uiso 1 1 calc R . .
H15C H -0.1813 0.7880 0.2851 0.065 Uiso 1 1 calc R . .
C16 C -0.0924(5) 0.8252(4) 0.4568(3) 0.0469(12) Uani 1 1 d . . .
H16A H -0.1702 0.7927 0.4499 0.070 Uiso 1 1 calc R . .
H16B H -0.1052 0.8901 0.4677 0.070 Uiso 1 1 calc R . .
H16C H -0.0434 0.8081 0.5074 0.070 Uiso 1 1 calc R . .
C17 C 0.4316(4) 0.7979(3) 0.3819(3) 0.0341(9) Uani 1 1 d . . .
H17A H 0.4159 0.7314 0.3740 0.041 Uiso 1 1 calc R A 1
C18 C 0.5090(6) 0.8229(4) 0.3131(4) 0.0655(17) Uani 1 1 d . B .
H18A H 0.5828 0.7886 0.3138 0.098 Uiso 1 1 calc R . .
H18B H 0.5296 0.8874 0.3264 0.098 Uiso 1 1 calc R . .
H18C H 0.4654 0.8092 0.2541 0.098 Uiso 1 1 calc R . .
C19A C 0.5184(11) 0.8329(9) 0.4713(8) 0.054(3) Uiso 0.50 1 d P B 1
H19A H 0.5881 0.7944 0.4732 0.082 Uiso 0.50 1 calc PR B 1
H19B H 0.4738 0.8303 0.5240 0.082 Uiso 0.50 1 calc PR B 1
H19C H 0.5456 0.8950 0.4708 0.082 Uiso 0.50 1 calc PR B 1
C19B C 0.4865(10) 0.7937(8) 0.4715(7) 0.047(2) Uiso 0.50 1 d P B 2
H19D H 0.5593 0.7585 0.4671 0.071 Uiso 0.50 1 calc PR B 2
H19E H 0.4295 0.7652 0.5052 0.071 Uiso 0.50 1 calc PR B 2
H19F H 0.5074 0.8548 0.5022 0.071 Uiso 0.50 1 calc PR B 2
Pt2 Pt 0.840078(12) 0.295213(9) 0.211137(9) 0.02195(5) Uani 1 1 d . . .
Cl3 Cl 0.68493(8) 0.31729(6) 0.30142(6) 0.02732(19) Uani 1 1 d . . .
Cl4 Cl 0.93745(9) 0.21696(6) 0.31194(6) 0.0294(2) Uani 1 1 d . . .
N20 N 0.9719(3) 0.2841(2) 0.1280(2) 0.0221(6) Uani 1 1 d . . .
C21 C 1.0773(4) 0.2448(3) 0.1374(3) 0.0307(9) Uani 1 1 d . . .
H21A H 1.0970 0.2172 0.1884 0.037 Uiso 1 1 calc R . .
C22 C 1.1584(4) 0.2446(3) 0.0719(3) 0.0363(10) Uani 1 1 d . . .
H22A H 1.2323 0.2151 0.0790 0.044 Uiso 1 1 calc R . .
N23 N 1.1369(3) 0.2838(2) 0.0000(2) 0.0342(8) Uani 1 1 d . . .
H23A H 1.1897 0.2837 -0.0400 0.041 Uiso 1 1 calc R . .
C24 C 1.0317(3) 0.3231(3) -0.0085(3) 0.0269(8) Uani 1 1 d . . .
H24A H 1.0133 0.3512 -0.0594 0.032 Uiso 1 1 calc R . .
C25 C 0.9482(3) 0.3246(2) 0.0545(2) 0.0230(7) Uani 1 1 d . . .
C26 C 0.8317(3) 0.3648(2) 0.0498(2) 0.0235(7) Uani 1 1 d . . .
H26A H 0.8056 0.3942 0.0012 0.028 Uiso 1 1 calc R . .
N27 N 0.7646(3) 0.3590(2) 0.1140(2) 0.0223(6) Uani 1 1 d . . .
C28 C 0.6449(3) 0.3960(3) 0.1093(2) 0.0239(8) Uani 1 1 d . . .
C29 C 0.5525(4) 0.3465(3) 0.0549(2) 0.0282(8) Uani 1 1 d . . .
C30 C 0.4429(4) 0.3872(3) 0.0474(3) 0.0356(10) Uani 1 1 d . . .
H30A H 0.3786 0.3562 0.0099 0.043 Uiso 1 1 calc R . .
C31 C 0.4245(4) 0.4728(3) 0.0935(3) 0.0374(10) Uani 1 1 d . . .
H31A H 0.3488 0.4998 0.0866 0.045 Uiso 1 1 calc R . .
C32 C 0.5162(4) 0.5180(3) 0.1492(3) 0.0333(9) Uani 1 1 d . . .
H32A H 0.5023 0.5757 0.1816 0.040 Uiso 1 1 calc R . .
C33 C 0.6296(4) 0.4808(3) 0.1591(2) 0.0264(8) Uani 1 1 d . . .
C34 C 0.5694(4) 0.2501(3) 0.0090(3) 0.0335(9) Uani 1 1 d . . .
H34A H 0.6534 0.2458 -0.0095 0.040 Uiso 1 1 calc R . .
C35 C 0.5534(5) 0.1843(3) 0.0740(3) 0.0456(12) Uani 1 1 d . . .
H35A H 0.6092 0.2012 0.1271 0.068 Uiso 1 1 calc R . .
H35B H 0.5700 0.1234 0.0453 0.068 Uiso 1 1 calc R . .
H35C H 0.4706 0.1860 0.0914 0.068 Uiso 1 1 calc R . .
C36 C 0.4826(6) 0.2225(4) -0.0746(3) 0.0553(14) Uani 1 1 d . . .
H36A H 0.4931 0.2644 -0.1169 0.083 Uiso 1 1 calc R . .
H36B H 0.3997 0.2241 -0.0575 0.083 Uiso 1 1 calc R . .
H36C H 0.4999 0.1614 -0.1025 0.083 Uiso 1 1 calc R . .
C37 C 0.7319(4) 0.5316(3) 0.2179(3) 0.0329(9) Uani 1 1 d . . .
H37A H 0.7920 0.4868 0.2331 0.039 Uiso 1 1 calc R . .
C38 C 0.7942(4) 0.5968(3) 0.1668(3) 0.0396(10) Uani 1 1 d . . .
H38A H 0.8202 0.5635 0.1112 0.059 Uiso 1 1 calc R . .
H38B H 0.8644 0.6256 0.2036 0.059 Uiso 1 1 calc R . .
H38C H 0.7380 0.6429 0.1529 0.059 Uiso 1 1 calc R . .
C39 C 0.6901(5) 0.5810(3) 0.3054(3) 0.0451(11) Uani 1 1 d . . .
H39A H 0.6507 0.5379 0.3368 0.068 Uiso 1 1 calc R . .
H39B H 0.6331 0.6270 0.2925 0.068 Uiso 1 1 calc R . .
H39C H 0.7596 0.6097 0.3430 0.068 Uiso 1 1 calc R . .
C40 C 0.6781(4) 0.0793(3) 0.2856(3) 0.0307(9) Uani 1 1 d . . .
H40A H 0.7159 0.1388 0.2805 0.037 Uiso 1 1 calc R . .
Cl5 Cl 0.52176(10) 0.09134(8) 0.28425(8) 0.0434(3) Uani 1 1 d . . .
Cl6 Cl 0.73515(11) 0.04751(8) 0.38672(7) 0.0427(3) Uani 1 1 d . . .
Cl7 Cl 0.71406(14) 0.00072(10) 0.19394(8) 0.0556(3) Uani 1 1 d . . .
C41 C 0.3948(4) 0.3154(3) 0.3468(3) 0.0328(9) Uani 1 1 d . . .
H41A H 0.4704 0.2815 0.3381 0.039 Uiso 1 1 calc R . .
Cl8 Cl 0.27723(10) 0.23788(7) 0.35550(8) 0.0393(2) Uani 1 1 d . . .
Cl9 Cl 0.36307(12) 0.36943(10) 0.25481(9) 0.0539(3) Uani 1 1 d . . .
Cl10 Cl 0.41790(13) 0.39539(11) 0.44448(10) 0.0670(4) Uani 1 1 d . . .
C42 C 0.1567(5) 0.9448(3) 0.1304(3) 0.0436(11) Uani 1 1 d . . .
H42A H 0.1670 0.8950 0.1666 0.052 Uiso 1 1 calc R . .
Cl11 Cl 0.28688(18) 1.01196(15) 0.14701(13) 0.0935(6) Uani 1 1 d . . .
Cl12 Cl 0.03638(18) 1.00810(14) 0.16609(13) 0.0896(6) Uani 1 1 d . . .
Cl13 Cl 0.13518(19) 0.89763(10) 0.01752(11) 0.0786(5) Uani 1 1 d . . .

loop_
_atom_site_aniso_label
_atom_site_aniso_U_11
_atom_site_aniso_U_22
_atom_site_aniso_U_33
_atom_site_aniso_U_23
_atom_site_aniso_U_13
_atom_site_aniso_U_12
Pt1 0.02632(8) 0.01838(7) 0.02165(8) 0.00425(5) 0.00199(5) 0.00061(5)
Cl1 0.0516(6) 0.0257(5) 0.0218(4) 0.0077(3) 0.0013(4) -0.0065(4)
Cl2 0.0334(5) 0.0231(4) 0.0252(4) -0.0003(3) 0.0013(4) -0.0014(4)
N1 0.0228(16) 0.0210(15) 0.0233(15) 0.0059(12) 0.0036(12) 0.0031(12)
C1 0.033(2) 0.0207(18) 0.028(2) 0.0027(15) 0.0067(16) 0.0014(15)
C2 0.036(2) 0.0170(18) 0.044(2) 0.0057(16) 0.0086(18) -0.0001(16)
N3 0.043(2) 0.0240(17) 0.0355(19) 0.0145(14) 0.0056(15) 0.0006(15)
C4 0.040(2) 0.0248(19) 0.030(2) 0.0102(16) 0.0027(17) 0.0011(17)
C5 0.028(2) 0.0214(18) 0.0256(19) 0.0052(14) 0.0031(15) 0.0010(15)
C6 0.031(2) 0.0204(18) 0.0236(18) 0.0027(14) 0.0039(15) -0.0033(15)
N7 0.0273(17) 0.0163(14) 0.0246(16) 0.0068(12) 0.0050(12) 0.0031(12)
C8 0.034(2) 0.0160(16) 0.0180(17) 0.0062(13) 0.0030(14) 0.0017(14)
C9 0.038(2) 0.0201(18) 0.0216(18) 0.0055(14) 0.0048(15) 0.0031(15)
C10 0.048(3) 0.0199(19) 0.034(2) 0.0047(16) 0.0082(18) 0.0068(17)
C11 0.059(3) 0.0182(19) 0.035(2) 0.0071(16) 0.016(2) 0.0024(18)
C12 0.047(3) 0.0225(19) 0.029(2) 0.0038(15) 0.0078(18) -0.0074(17)
C13 0.038(2) 0.0240(19) 0.0220(18) 0.0068(14) 0.0034(15) -0.0030(16)
C14 0.031(2) 0.0240(19) 0.036(2) 0.0060(16) 0.0054(17) 0.0061(16)
C15 0.044(3) 0.045(3) 0.039(3) 0.007(2) -0.003(2) 0.003(2)
C16 0.047(3) 0.054(3) 0.041(3) 0.007(2) 0.009(2) -0.004(2)
C17 0.035(2) 0.025(2) 0.045(2) 0.0116(17) 0.0042(18) 0.0003(17)
C18 0.062(4) 0.077(4) 0.072(4) 0.037(3) 0.036(3) 0.033(3)
Pt2 0.02309(8) 0.02193(8) 0.02198(8) 0.00805(5) 0.00028(5) -0.00178(5)
Cl3 0.0281(5) 0.0295(5) 0.0266(4) 0.0100(4) 0.0055(4) 0.0001(4)
Cl4 0.0282(5) 0.0325(5) 0.0305(5) 0.0168(4) -0.0031(4) -0.0016(4)
N20 0.0221(16) 0.0227(15) 0.0218(15) 0.0046(12) 0.0015(12) -0.0022(12)
C21 0.026(2) 0.037(2) 0.032(2) 0.0148(17) 0.0032(16) 0.0029(17)
C22 0.027(2) 0.045(3) 0.040(2) 0.0156(19) 0.0046(17) 0.0083(18)
N23 0.0296(19) 0.044(2) 0.0312(18) 0.0089(15) 0.0076(14) 0.0023(15)
C24 0.026(2) 0.0281(19) 0.0275(19) 0.0052(15) 0.0037(15) -0.0008(15)
C25 0.0251(19) 0.0228(18) 0.0211(17) 0.0058(14) -0.0010(14) -0.0016(14)
C26 0.0245(19) 0.0262(18) 0.0207(17) 0.0082(14) -0.0002(14) -0.0037(15)
N27 0.0240(16) 0.0207(15) 0.0225(15) 0.0052(12) 0.0004(12) 0.0005(12)
C28 0.0201(18) 0.031(2) 0.0241(18) 0.0157(15) 0.0025(14) 0.0023(15)
C29 0.029(2) 0.037(2) 0.0224(18) 0.0139(16) 0.0052(15) -0.0013(16)
C30 0.021(2) 0.058(3) 0.033(2) 0.027(2) -0.0011(16) -0.0047(18)
C31 0.027(2) 0.056(3) 0.038(2) 0.029(2) 0.0111(18) 0.0119(19)
C32 0.036(2) 0.035(2) 0.036(2) 0.0220(18) 0.0112(18) 0.0126(18)
C33 0.030(2) 0.030(2) 0.0233(18) 0.0147(15) 0.0064(15) 0.0055(16)
C34 0.031(2) 0.039(2) 0.030(2) 0.0092(17) -0.0013(17) -0.0076(18)
C35 0.062(3) 0.042(3) 0.035(2) 0.015(2) -0.007(2) -0.006(2)
C36 0.077(4) 0.048(3) 0.037(3) 0.007(2) -0.019(3) -0.014(3)
C37 0.042(2) 0.027(2) 0.031(2) 0.0108(16) 0.0024(17) 0.0064(17)
C38 0.040(3) 0.033(2) 0.047(3) 0.0098(19) 0.003(2) -0.0076(19)
C39 0.065(3) 0.035(2) 0.036(2) 0.0050(19) 0.006(2) 0.010(2)
C40 0.029(2) 0.030(2) 0.036(2) 0.0118(17) 0.0004(16) -0.0015(16)
Cl5 0.0321(6) 0.0490(6) 0.0543(7) 0.0242(5) 0.0040(5) -0.0031(5)
Cl6 0.0510(7) 0.0438(6) 0.0345(6) 0.0124(5) -0.0016(5) 0.0041(5)
Cl7 0.0700(9) 0.0607(8) 0.0358(6) 0.0055(5) 0.0032(6) 0.0215(7)
C41 0.033(2) 0.035(2) 0.033(2) 0.0114(17) 0.0072(17) -0.0025(17)
Cl8 0.0331(6) 0.0369(5) 0.0520(6) 0.0198(5) 0.0050(5) -0.0027(4)
Cl9 0.0526(7) 0.0645(8) 0.0559(7) 0.0387(6) 0.0153(6) 0.0050(6)
Cl10 0.0526(8) 0.0811(10) 0.0574(8) -0.0219(7) 0.0117(6) -0.0190(7)
C42 0.047(3) 0.037(2) 0.049(3) 0.015(2) -0.004(2) 0.001(2)
Cl11 0.0768(12) 0.1181(16) 0.0782(12) 0.0085(11) -0.0168(9) -0.0472(11)
Cl12 0.0853(12) 0.1086(14) 0.0986(13) 0.0690(12) 0.0417(10) 0.0510(11)
Cl13 0.1241(15) 0.0488(8) 0.0551(9) -0.0013(6) -0.0217(9) -0.0108(9)

loop_
_atom_type_symbol
_atom_type_description
_atom_type_scat_dispersion_real
_atom_type_scat_dispersion_imag
_atom_type_scat_source
C C 0.0033 0.0016 'International Tables Vol C Tables 4.2.6.8 and 6.1.1.4'
H H 0.0000 0.0000 'International Tables Vol C Tables 4.2.6.8 and 6.1.1.4'
N N 0.0061 0.0033 'International Tables Vol C Tables 4.2.6.8 and 6.1.1.4'
Cl Cl 0.1484 0.1585 'International Tables Vol C Tables 4.2.6.8 and 6.1.1.4'
Pt Pt -1.7033 8.3905 'International Tables Vol C Tables 4.2.6.8 and 6.1.1.4'

loop_
_geom_angle_atom_site_label_1
_geom_angle_atom_site_label_2
_geom_angle_atom_site_label_3
_geom_angle
N7 Pt1 N1 79.85(12)
N7 Pt1 Cl1 94.71(8)
N1 Pt1 Cl1 173.72(9)
N7 Pt1 Cl2 174.33(9)
N1 Pt1 Cl2 95.16(9)
Cl1 Pt1 Cl2 90.41(3)
C1 N1 C5 117.7(3)
C1 N1 Pt1 128.7(3)
C5 N1 Pt1 113.6(2)
N1 C1 C2 120.4(4)
N1 C1 H1A 119.8
C2 C1 H1A 119.8
N3 C2 C1 122.7(4)
N3 C2 H2A 118.6
C1 C2 H2A 118.6
C2 N3 C4 117.0(3)
C2 N3 H3A 121.5
C4 N3 H3A 121.5
N3 C4 C5 121.7(4)
N3 C4 H4A 119.2
C5 C4 H4A 119.2
N1 C5 C4 120.5(3)
N1 C5 C6 114.3(3)
C4 C5 C6 125.0(4)
N7 C6 C5 115.9(3)
N7 C6 H6A 122.1
C5 C6 H6A 122.1
C6 N7 C8 119.0(3)
C6 N7 Pt1 115.9(2)
C8 N7 Pt1 124.7(2)
C13 C8 C9 123.7(3)
C13 C8 N7 119.8(3)
C9 C8 N7 116.5(3)
C8 C9 C10 117.1(4)
C8 C9 C14 122.7(3)
C10 C9 C14 120.2(4)
C11 C10 C9 120.4(4)
C11 C10 H10A 119.8
C9 C10 H10A 119.8
C10 C11 C12 120.6(4)
C10 C11 H11A 119.7
C12 C11 H11A 119.7
C11 C12 C13 121.0(4)
C11 C12 H12A 119.5
C13 C12 H12A 119.5
C8 C13 C12 117.2(4)
C8 C13 C17 122.6(3)
C12 C13 C17 120.3(4)
C15 C14 C9 110.8(3)
C15 C14 C16 110.1(4)
C9 C14 C16 111.1(4)
C15 C14 H14A 108.3
C9 C14 H14A 108.3
C16 C14 H14A 108.3
C14 C15 H15A 109.5
C14 C15 H15B 109.5
H15A C15 H15B 109.5
C14 C15 H15C 109.5
H15A C15 H15C 109.5
H15B C15 H15C 109.5
C14 C16 H16A 109.5
C14 C16 H16B 109.5
H16A C16 H16B 109.5
C14 C16 H16C 109.5
H16A C16 H16C 109.5
H16B C16 H16C 109.5
C19B C17 C18 118.9(6)
C19B C17 C13 111.9(5)
C18 C17 C13 112.3(4)
C19B C17 C19A 24.9(5)
C18 C17 C19A 99.7(6)
C13 C17 C19A 109.8(5)
C19B C17 H17A 88.6
C18 C17 H17A 111.5
C13 C17 H17A 111.5
C19A C17 H17A 111.5
C17 C18 H18A 109.5
C17 C18 H18B 109.5
H18A C18 H18B 109.5
C17 C18 H18C 109.5
H18A C18 H18C 109.5
H18B C18 H18C 109.5
C17 C19A H19A 109.5
C17 C19A H19B 109.5
C17 C19A H19C 109.5
C17 C19B H19D 109.5
C17 C19B H19E 109.5
H19D C19B H19E 109.5
C17 C19B H19F 109.5
H19D C19B H19F 109.5
H19E C19B H19F 109.5
N20 Pt2 N27 80.36(12)
N20 Pt2 Cl3 175.62(9)
N27 Pt2 Cl3 95.66(9)
N20 Pt2 Cl4 94.63(9)
N27 Pt2 Cl4 174.71(9)
Cl3 Pt2 Cl4 89.41(3)
C21 N20 C25 118.2(3)
C21 N20 Pt2 128.1(3)
C25 N20 Pt2 113.6(2)
N20 C21 C22 119.7(4)
N20 C21 H21A 120.2
C22 C21 H21A 120.2
N23 C22 C21 122.9(4)
N23 C22 H22A 118.5
C21 C22 H22A 118.5
C22 N23 C24 116.9(4)
C22 N23 H23A 121.5
C24 N23 H23A 121.5
N23 C24 C25 122.2(4)
N23 C24 H24A 118.9
C25 C24 H24A 118.9
N20 C25 C24 120.1(3)
N20 C25 C26 114.2(3)
C24 C25 C26 125.7(3)
N27 C26 C25 117.4(3)
N27 C26 H26A 121.3
C25 C26 H26A 121.3
C26 N27 C28 118.6(3)
C26 N27 Pt2 114.3(3)
C28 N27 Pt2 127.1(2)
C33 C28 C29 123.6(4)
C33 C28 N27 117.4(3)
C29 C28 N27 119.0(3)
C30 C29 C28 116.9(4)
C30 C29 C34 121.2(4)
C28 C29 C34 121.9(4)
C29 C30 C31 121.6(4)
C29 C30 H30A 119.2
C31 C30 H30A 119.2
C32 C31 C30 119.9(4)
C32 C31 H31A 120.1
C30 C31 H31A 120.1
C31 C32 C33 121.3(4)
C31 C32 H32A 119.4
C33 C32 H32A 119.4
C28 C33 C32 116.7(4)
C28 C33 C37 121.8(3)
C32 C33 C37 121.4(4)
C35 C34 C29 110.2(4)
C35 C34 C36 109.1(4)
C29 C34 C36 113.0(4)
C35 C34 H34A 108.1
C29 C34 H34A 108.1
C36 C34 H34A 108.1
C34 C35 H35A 109.5
C34 C35 H35B 109.5
H35A C35 H35B 109.5
C34 C35 H35C 109.5
H35A C35 H35C 109.5
H35B C35 H35C 109.5
C34 C36 H36A 109.5
C34 C36 H36B 109.5
H36A C36 H36B 109.5
C34 C36 H36C 109.5
H36A C36 H36C 109.5
H36B C36 H36C 109.5
C33 C37 C39 112.2(4)
C33 C37 C38 110.1(3)
C39 C37 C38 111.1(4)
C33 C37 H37A 107.8
C39 C37 H37A 107.8
C38 C37 H37A 107.8
C37 C38 H38A 109.5
C37 C38 H38B 109.5
H38A C38 H38B 109.5
C37 C38 H38C 109.5
H38A C38 H38C 109.5
H38B C38 H38C 109.5
C37 C39 H39A 109.5
C37 C39 H39B 109.5
H39A C39 H39B 109.5
C37 C39 H39C 109.5
H39A C39 H39C 109.5
H39B C39 H39C 109.5
Cl5 C40 Cl6 110.6(2)
Cl5 C40 Cl7 110.3(2)
Cl6 C40 Cl7 111.0(2)
Cl5 C40 H40A 108.3
Cl6 C40 H40A 108.3
Cl7 C40 H40A 108.3
Cl9 C41 Cl10 110.0(2)
Cl9 C41 Cl8 110.2(2)
Cl10 C41 Cl8 111.2(2)
Cl9 C41 H41A 108.5
Cl10 C41 H41A 108.5
Cl8 C41 H41A 108.5
Cl12 C42 Cl11 109.6(3)
Cl12 C42 Cl13 112.3(3)
Cl11 C42 Cl13 109.0(3)
Cl12 C42 H42A 108.7
Cl11 C42 H42A 108.7
Cl13 C42 H42A 108.7

loop_
_geom_bond_atom_site_label_1
_geom_bond_atom_site_label_2
_geom_bond_distance
Pt1 N7 2.002(3)
Pt1 N1 2.007(3)
Pt1 Cl1 2.2831(9)
Pt1 Cl2 2.3000(9)
N1 C1 1.329(5)
N1 C5 1.364(5)
C1 C2 1.400(6)
C1 H1A 0.9500
C2 N3 1.331(5)
C2 H2A 0.9500
N3 C4 1.334(5)
N3 H3A 0.8800
C4 C5 1.397(5)
C4 H4A 0.9500
C5 C6 1.446(5)
C6 N7 1.291(5)
C6 H6A 0.9500
N7 C8 1.457(4)
C8 C13 1.391(5)
C8 C9 1.396(6)
C9 C10 1.404(5)
C9 C14 1.532(6)
C10 C11 1.385(6)
C10 H10A 0.9500
C11 C12 1.388(6)
C11 H11A 0.9500
C12 C13 1.393(5)
C12 H12A 0.9500
C13 C17 1.514(6)
C14 C15 1.526(6)
C14 C16 1.535(6)
C14 H14A 1.0000
C15 H15A 0.9800
C15 H15B 0.9800
C15 H15C 0.9800
C16 H16A 0.9800
C16 H16B 0.9800
C16 H16C 0.9800
C17 C19B 1.462(11)
C17 C18 1.495(7)
C17 C19A 1.620(13)
C17 H17A 1.0000
C18 H18A 0.9800
C18 H18B 0.9800
C18 H18C 0.9800
C19A H19A 0.9800
C19A H19B 0.9800
C19A H19C 0.9800
C19B H19D 0.9800
C19B H19E 0.9800
C19B H19F 0.9800
Pt2 N20 2.005(3)
Pt2 N27 2.024(3)
Pt2 Cl3 2.2883(9)
Pt2 Cl4 2.2966(9)
N20 C21 1.333(5)
N20 C25 1.365(5)
C21 C22 1.397(6)
C21 H21A 0.9500
C22 N23 1.329(5)
C22 H22A 0.9500
N23 C24 1.330(5)
N23 H23A 0.8800
C24 C25 1.385(5)
C24 H24A 0.9500
C25 C26 1.445(5)
C26 N27 1.287(5)
C26 H26A 0.9500
N27 C28 1.458(5)
C28 C33 1.398(6)
C28 C29 1.399(5)
C29 C30 1.382(6)
C29 C34 1.531(6)
C30 C31 1.395(7)
C30 H30A 0.9500
C31 C32 1.377(7)
C31 H31A 0.9500
C32 C33 1.400(6)
C32 H32A 0.9500
C33 C37 1.514(6)
C34 C35 1.522(6)
C34 C36 1.537(6)
C34 H34A 1.0000
C35 H35A 0.9800
C35 H35B 0.9800
C35 H35C 0.9800
C36 H36A 0.9800
C36 H36B 0.9800
C36 H36C 0.9800
C37 C39 1.531(6)
C37 C38 1.532(6)
C37 H37A 1.0000
C38 H38A 0.9800
C38 H38B 0.9800
C38 H38C 0.9800
C39 H39A 0.9800
C39 H39B 0.9800
C39 H39C 0.9800
C40 Cl5 1.756(4)
C40 Cl6 1.759(4)
C40 Cl7 1.759(4)
C40 H40A 1.0000
C41 Cl9 1.742(4)
C41 Cl10 1.761(4)
C41 Cl8 1.767(4)
C41 H41A 1.0000
C42 Cl12 1.733(5)
C42 Cl11 1.735(5)
C42 Cl13 1.751(5)
C42 H42A 1.0000

loop_
_geom_torsion_atom_site_label_1
_geom_torsion_atom_site_label_2
_geom_torsion_atom_site_label_3
_geom_torsion_atom_site_label_4
_geom_torsion
N7 Pt1 N1 C1 174.8(3)
Cl1 Pt1 N1 C1 -154.9(7)
Cl2 Pt1 N1 C1 -2.5(3)
N7 Pt1 N1 C5 -6.3(3)
Cl1 Pt1 N1 C5 24.0(10)
Cl2 Pt1 N1 C5 176.4(2)
C5 N1 C1 C2 -0.1(6)
Pt1 N1 C1 C2 178.7(3)
N1 C1 C2 N3 -0.8(6)
C1 C2 N3 C4 0.3(6)
C2 N3 C4 C5 1.2(6)
C1 N1 C5 C4 1.5(5)
Pt1 N1 C5 C4 -177.5(3)
C1 N1 C5 C6 -174.1(3)
Pt1 N1 C5 C6 6.9(4)
N3 C4 C5 N1 -2.1(6)
N3 C4 C5 C6 173.0(4)
N1 C5 C6 N7 -3.0(5)
C4 C5 C6 N7 -178.4(4)
C5 C6 N7 C8 170.5(3)
C5 C6 N7 Pt1 -2.5(4)
N1 Pt1 N7 C6 4.9(3)
Cl1 Pt1 N7 C6 -172.0(3)
Cl2 Pt1 N7 C6 33.4(11)
N1 Pt1 N7 C8 -167.6(3)
Cl1 Pt1 N7 C8 15.5(3)
Cl2 Pt1 N7 C8 -139.1(8)
C6 N7 C8 C13 90.9(4)
Pt1 N7 C8 C13 -96.8(4)
C6 N7 C8 C9 -91.4(4)
Pt1 N7 C8 C9 80.9(4)
C13 C8 C9 C10 -3.4(5)
N7 C8 C9 C10 179.0(3)
C13 C8 C9 C14 175.8(3)
N7 C8 C9 C14 -1.7(5)
C8 C9 C10 C11 1.8(6)
C14 C9 C10 C11 -177.5(4)
C9 C10 C11 C12 0.4(6)
C10 C11 C12 C13 -1.2(6)
C9 C8 C13 C12 2.6(6)
N7 C8 C13 C12 -179.9(3)
C9 C8 C13 C17 -176.0(4)
N7 C8 C13 C17 1.5(5)
C11 C12 C13 C8 -0.2(6)
C11 C12 C13 C17 178.5(4)
C8 C9 C14 C15 -124.7(4)
C10 C9 C14 C15 54.6(5)
C8 C9 C14 C16 112.6(4)
C10 C9 C14 C16 -68.1(5)
C8 C13 C17 C19B -93.1(7)
C12 C13 C17 C19B 88.4(7)
C8 C13 C17 C18 130.3(5)
C12 C13 C17 C18 -48.3(6)
C8 C13 C17 C19A -119.7(6)
C12 C13 C17 C19A 61.7(7)
N27 Pt2 N20 C21 -179.8(3)
Cl3 Pt2 N20 C21 155.8(10)
Cl4 Pt2 N20 C21 -1.5(3)
N27 Pt2 N20 C25 1.9(2)
Cl3 Pt2 N20 C25 -22.6(13)
Cl4 Pt2 N20 C25 -179.8(2)
C25 N20 C21 C22 -1.3(6)
Pt2 N20 C21 C22 -179.5(3)
N20 C21 C22 N23 1.4(7)
C21 C22 N23 C24 -1.1(7)
C22 N23 C24 C25 0.7(6)
C21 N20 C25 C24 0.9(5)
Pt2 N20 C25 C24 179.4(3)
C21 N20 C25 C26 179.6(3)
Pt2 N20 C25 C26 -1.9(4)
N23 C24 C25 N20 -0.6(6)
N23 C24 C25 C26 -179.1(4)
N20 C25 C26 N27 0.6(5)
C24 C25 C26 N27 179.2(4)
C25 C26 N27 C28 -177.8(3)
C25 C26 N27 Pt2 1.0(4)
N20 Pt2 N27 C26 -1.6(3)
Cl3 Pt2 N27 C26 176.6(3)
Cl4 Pt2 N27 C26 -20.4(11)
N20 Pt2 N27 C28 177.1(3)
Cl3 Pt2 N27 C28 -4.7(3)
Cl4 Pt2 N27 C28 158.3(8)
C26 N27 C28 C33 -100.2(4)
Pt2 N27 C28 C33 81.1(4)
C26 N27 C28 C29 78.8(4)
Pt2 N27 C28 C29 -99.9(4)
C33 C28 C29 C30 3.6(5)
N27 C28 C29 C30 -175.3(3)
C33 C28 C29 C34 -173.6(3)
N27 C28 C29 C34 7.5(5)
C28 C29 C30 C31 -1.5(5)
C34 C29 C30 C31 175.8(3)
C29 C30 C31 C32 -1.0(6)
C30 C31 C32 C33 1.6(6)
C29 C28 C33 C32 -3.1(5)
N27 C28 C33 C32 175.8(3)
C29 C28 C33 C37 179.3(3)
N27 C28 C33 C37 -1.7(5)
C31 C32 C33 C28 0.4(5)
C31 C32 C33 C37 178.0(4)
C30 C29 C34 C35 -95.6(4)
C28 C29 C34 C35 81.5(5)
C30 C29 C34 C36 26.8(5)
C28 C29 C34 C36 -156.1(4)
C28 C33 C37 C39 -141.3(4)
C32 C33 C37 C39 41.2(5)
C28 C33 C37 C38 94.4(4)
C32 C33 C37 C38 -83.0(5)
